data_7127494
loop_
_publ_author_name
'Chen, Hong'
'Liu, Peng-Fei'
'Lin, Hua'
'Wu, Xin-Tao'

_publ_section_title
;
 A new type of novel salt-inclusion chalcogenide with ultralow thermal
 conductivity.
;
_journal_issue 96
_journal_name_full 'Chemical communications (Cambridge, England)'
_journal_page_first 15149
_journal_page_last 15152
_journal_paper_doi 10.1039/d0cc06306a
_journal_volume 56
_journal_year 2020
_chemical_formula_sum 'Cl Mn7 Rb6 Se44 Yb23'
_chemical_formula_weight 8387.01
_space_group_crystal_system trigonal
_space_group_IT_number 166
_space_group_name_Hall '-R 3 2"'
_space_group_name_H-M_alt 'R -3 m :H'
_audit_creation_method SHELXL-2014/7
_audit_update_record
;
2020-09-14 deposited with the CCDC.	2020-11-06 downloaded from the CCDC.
;
_cell_angle_alpha 90
_cell_angle_beta 90
_cell_angle_gamma 120
_cell_formula_units_Z 3
_cell_length_a 19.844(7)
_cell_length_b 19.844(7)
_cell_length_c 19.496(9)
_cell_measurement_reflns_used 6442
_cell_measurement_temperature 293(2)
_cell_measurement_theta_max 27.5127
_cell_measurement_theta_min 3.1347
_cell_volume 6649(5)
_computing_structure_refinement 'SHELXL-2014/7 (Sheldrick, 2014)'
_diffrn_ambient_temperature 293(2)
_diffrn_detector_area_resol_mean 14.6306
_diffrn_measured_fraction_theta_full 0.997
_diffrn_measured_fraction_theta_max 0.997
_diffrn_measurement_device_type Mercury70
_diffrn_measurement_method CCD_Profile_fitting
_diffrn_radiation_type MoK\a
_diffrn_radiation_wavelength 0.71073
_diffrn_reflns_av_R_equivalents 0.0566
_diffrn_reflns_av_unetI/netI 0.0258
_diffrn_reflns_Laue_measured_fraction_full 0.997
_diffrn_reflns_Laue_measured_fraction_max 0.997
_diffrn_reflns_limit_h_max 23
_diffrn_reflns_limit_h_min -21
_diffrn_reflns_limit_k_max 23
_diffrn_reflns_limit_k_min -23
_diffrn_reflns_limit_l_max 23
_diffrn_reflns_limit_l_min -23
_diffrn_reflns_number 14286
_diffrn_reflns_point_group_measured_fraction_full 0.997
_diffrn_reflns_point_group_measured_fraction_max 0.997
_diffrn_reflns_theta_full 24.998
_diffrn_reflns_theta_max 24.998
_diffrn_reflns_theta_min 3.135
_exptl_absorpt_coefficient_mu 46.318
_exptl_absorpt_correction_T_max 1.0000
_exptl_absorpt_correction_T_min 0.4957
_exptl_absorpt_correction_type multi-scan
_exptl_crystal_colour Red
_exptl_crystal_density_diffrn 6.284
_exptl_crystal_description Plate
_exptl_crystal_F_000 10560
_exptl_crystal_size_max 0.1000
_exptl_crystal_size_mid 0.1000
_exptl_crystal_size_min 0.0900
_refine_diff_density_max 3.234
_refine_diff_density_min -2.262
_refine_diff_density_rms 0.555
_refine_ls_extinction_coef 0.0000069(14)
_refine_ls_extinction_expression Fc^*^=kFc[1+0.001xFc^2^\l^3^/sin(2\q)]^-1/4^
_refine_ls_extinction_method 'SHELXL-2014/7 (Sheldrick 2014'
_refine_ls_goodness_of_fit_ref 1.097
_refine_ls_hydrogen_treatment undef
_refine_ls_matrix_type full
_refine_ls_number_parameters 79
_refine_ls_number_reflns 1431
_refine_ls_number_restraints 1
_refine_ls_restrained_S_all 1.097
_refine_ls_R_factor_all 0.0319
_refine_ls_R_factor_gt 0.0306
_refine_ls_shift/su_max 0.001
_refine_ls_shift/su_mean 0.000
_refine_ls_structure_factor_coef Fsqd
_refine_ls_weighting_details 'w=1/[\s^2^(Fo^2^)+(0.0598P)^2^+32.7002P] where P=(Fo^2^+2Fc^2^)/3'
_refine_ls_weighting_scheme calc
_refine_ls_wR_factor_gt 0.0850
_refine_ls_wR_factor_ref 0.0861
_reflns_Friedel_coverage 0.000
_reflns_number_gt 1383
_reflns_number_total 1431
_reflns_threshold_expression 'I > 2\s(I)'
_cod_data_source_file d0cc06306a2.cif
_cod_data_source_block '[Rb6Cl][Yb23Mn7Se44]'
_cod_depositor_comments
;
The following automatic conversions were performed:

data item '_exptl_absorpt_correction_type' value 'Multi-scan' was
changed to 'multi-scan' in accordance with the
/home/data/users/saulius/crontab/automatic-downloads/rss-feeds/RSC/lib/dictionaries/cif_core.dic
dictionary named 'cif_core.dic' version 2.4.2 last updated on
2011-04-26.

Automatic conversion script
Id: cif_fix_values 7556 2019-12-06 15:28:31Z antanas 
;
_cod_original_cell_volume 6649(6)
_cod_database_code 7127494
_shelx_shelxl_version_number 2014/7
_shelx_space_group_comment
;
The symmetry employed for this shelxl refinement is uniquely defined
by the following loop, which should always be used as a source of
symmetry information in preference to the above space-group names.
They are only intended as comments.
;

loop_
_space_group_symop_operation_xyz
'x, y, z'
'-y, x-y, z'
'-x+y, -x, z'
'y, x, -z'
'x-y, -y, -z'
'-x, -x+y, -z'
'x+2/3, y+1/3, z+1/3'
'-y+2/3, x-y+1/3, z+1/3'
'-x+y+2/3, -x+1/3, z+1/3'
'y+2/3, x+1/3, -z+1/3'
'x-y+2/3, -y+1/3, -z+1/3'
'-x+2/3, -x+y+1/3, -z+1/3'
'x+1/3, y+2/3, z+2/3'
'-y+1/3, x-y+2/3, z+2/3'
'-x+y+1/3, -x+2/3, z+2/3'
'y+1/3, x+2/3, -z+2/3'
'x-y+1/3, -y+2/3, -z+2/3'
'-x+1/3, -x+y+2/3, -z+2/3'
'-x, -y, -z'
'y, -x+y, -z'
'x-y, x, -z'
'-y, -x, z'
'-x+y, y, z'
'x, x-y, z'
'-x+2/3, -y+1/3, -z+1/3'
'y+2/3, -x+y+1/3, -z+1/3'
'x-y+2/3, x+1/3, -z+1/3'
'-y+2/3, -x+1/3, z+1/3'
'-x+y+2/3, y+1/3, z+1/3'
'x+2/3, x-y+1/3, z+1/3'
'-x+1/3, -y+2/3, -z+2/3'
'y+1/3, -x+y+2/3, -z+2/3'
'x-y+1/3, x+2/3, -z+2/3'
'-y+1/3, -x+2/3, z+2/3'
'-x+y+1/3, y+2/3, z+2/3'
'x+1/3, x-y+2/3, z+2/3'

loop_
_atom_site_label
_atom_site_type_symbol
_atom_site_fract_x
_atom_site_fract_y
_atom_site_fract_z
_atom_site_U_iso_or_equiv
_atom_site_adp_type
_atom_site_occupancy
_atom_site_site_symmetry_order
_atom_site_calc_flag
_atom_site_refinement_flags_posn
_atom_site_refinement_flags_adp
_atom_site_refinement_flags_occupancy
_atom_site_disorder_assembly
_atom_site_disorder_group
Yb1 Yb 0.46731(4) 0.3333 0.3333 0.0036(2) Uani 0.38448(18) 2 d S T P A 1
Mn1 Mn 0.46731(4) 0.3333 0.3333 0.0036(2) Uani 0.61552(18) 2 d S T P A 2
Yb2 Yb 0.3333 0.26767(3) 0.1667 0.00378(19) Uani 0.74335(18) 2 d S T P A 1
Mn2 Mn 0.3333 0.26767(3) 0.1667 0.00378(19) Uani 0.25665(18) 2 d S T P A 2
Yb3 Yb 0.13022(3) 0.06511(2) 0.17149(3) 0.00295(19) Uani 0.70550(18) 2 d S T P A 1
Mn3 Mn 0.13022(3) 0.06511(2) 0.17149(3) 0.00295(19) Uani 0.29450(18) 2 d S T P A 2
Yb4 Yb 0.26423(2) 0.3333 0.3333 0.00510(17) Uani 1 2 d S T P A .
Yb5 Yb 0.13673(2) 0.27346(3) 0.16606(2) 0.00531(18) Uani 1 2 d S T P A .
Se1 Se 0.20143(4) 0.20245(4) 0.24763(4) 0.0045(2) Uani 1 1 d . . . . .
Se2 Se 0.13220(3) 0.26439(6) 0.41601(5) 0.0052(3) Uani 1 2 d S T P A .
Se3 Se 0.40012(4) 0.39764(4) 0.25263(4) 0.0050(2) Uani 1 1 d . . . . .
Se4 Se 0.0000 0.0000 0.25164(10) 0.0077(4) Uani 1 6 d S T P . .
Se5 Se 0.06765(3) 0.13530(6) 0.08471(5) 0.0046(3) Uani 1 2 d S T P . .
Se6 Se 0.40568(6) 0.20284(3) 0.24733(5) 0.0051(3) Uani 1 2 d S T P . .
Rb1 Rb 0.16067(8) 0.08034(4) 0.39887(7) 0.0339(3) Uani 1 2 d S T P A .
Cl1 Cl 0.0000 0.0000 0.5000 0.0244(16) Uani 1 12 d S T P . .

loop_
_atom_site_aniso_label
_atom_site_aniso_U_11
_atom_site_aniso_U_22
_atom_site_aniso_U_33
_atom_site_aniso_U_23
_atom_site_aniso_U_13
_atom_site_aniso_U_12
Yb1 0.0043(3) 0.0033(4) 0.0028(5) -0.0003(3) -0.00013(13) 0.0017(2)
Mn1 0.0043(3) 0.0033(4) 0.0028(5) -0.0003(3) -0.00013(13) 0.0017(2)
Yb2 0.0011(3) 0.0035(3) 0.0059(3) -0.00004(10) -0.00007(19) 0.00055(15)
Mn2 0.0011(3) 0.0035(3) 0.0059(3) -0.00004(10) -0.00007(19) 0.00055(15)
Yb3 0.0015(3) 0.0009(3) 0.0066(3) 0.00004(10) 0.00009(19) 0.00075(15)
Mn3 0.0015(3) 0.0009(3) 0.0066(3) 0.00004(10) 0.00009(19) 0.00075(15)
Yb4 0.0036(2) 0.0053(3) 0.0070(3) -0.00122(16) -0.00061(8) 0.00263(13)
Yb5 0.0037(2) 0.0053(3) 0.0074(3) -0.00046(16) -0.00023(8) 0.00267(13)
Se1 0.0049(4) 0.0019(4) 0.0063(5) -0.0019(3) -0.0020(3) 0.0015(3)
Se2 0.0039(4) 0.0044(5) 0.0076(6) -0.0005(4) -0.0002(2) 0.0022(3)
Se3 0.0023(4) 0.0043(4) 0.0074(5) 0.0002(3) 0.0022(3) 0.0008(3)
Se4 0.0072(6) 0.0072(6) 0.0088(9) 0.000 0.000 0.0036(3)
Se5 0.0030(4) 0.0040(5) 0.0071(6) 0.0004(3) 0.00021(17) 0.0020(3)
Se6 0.0053(5) 0.0031(4) 0.0076(6) -0.0012(2) -0.0024(4) 0.0027(3)
Rb1 0.0251(7) 0.0353(6) 0.0377(8) 0.0038(3) 0.0076(6) 0.0126(4)
Cl1 0.023(2) 0.023(2) 0.026(4) 0.000 0.000 0.0117(12)

loop_
_atom_type_symbol
_atom_type_description
_atom_type_scat_dispersion_real
_atom_type_scat_dispersion_imag
_atom_type_scat_source
Rb Rb -0.9393 2.9676 'International Tables Vol C Tables 4.2.6.8 and 6.1.1.4'
Mn Mn 0.3368 0.7283 'International Tables Vol C Tables 4.2.6.8 and 6.1.1.4'
Se Se -0.0929 2.2259 'International Tables Vol C Tables 4.2.6.8 and 6.1.1.4'
Yb Yb -0.3850 5.5486 'International Tables Vol C Tables 4.2.6.8 and 6.1.1.4'
Cl Cl 0.1484 0.1585 'International Tables Vol C Tables 4.2.6.8 and 6.1.1.4'

loop_
_geom_angle_atom_site_label_1
_geom_angle_atom_site_label_2
_geom_angle_atom_site_label_3
_geom_angle
_geom_angle_site_symmetry_1
_geom_angle_site_symmetry_3
_geom_angle_publ_flag
Se3 Yb1 Se3 88.57(4) 17 . ?
Se3 Yb1 Se6 92.24(4) 17 . ?
Se3 Yb1 Se6 89.86(3) . . ?
Se3 Yb1 Se6 89.87(3) 17 32 ?
Se3 Yb1 Se6 92.24(4) . 32 ?
Se6 Yb1 Se6 177.06(4) . 32 ?
Se3 Yb1 Se5 178.17(3) 17 27 ?
Se3 Yb1 Se5 89.60(3) . 27 ?
Se6 Yb1 Se5 87.80(4) . 27 ?
Se6 Yb1 Se5 90.16(3) 32 27 ?
Se3 Yb1 Se5 89.60(3) 17 8 ?
Se3 Yb1 Se5 178.17(3) . 8 ?
Se6 Yb1 Se5 90.17(3) . 8 ?
Se6 Yb1 Se5 87.80(4) 32 8 ?
Se5 Yb1 Se5 92.23(5) 27 8 ?
Se3 Yb1 Yb1 134.870(18) 17 32 ?
Se3 Yb1 Yb1 90.596(15) . 32 ?
Se6 Yb1 Yb1 132.89(3) . 32 ?
Se6 Yb1 Yb1 45.07(2) 32 32 ?
Se5 Yb1 Yb1 45.096(19) 27 32 ?
Se5 Yb1 Yb1 90.727(18) 8 32 ?
Se3 Yb1 Yb1 90.596(15) 17 33_545 ?
Se3 Yb1 Yb1 134.909(18) . 33_545 ?
Se6 Yb1 Yb1 45.08(2) . 33_545 ?
Se6 Yb1 Yb1 132.89(3) 32 33_545 ?
Se5 Yb1 Yb1 90.729(18) 27 33_545 ?
Se5 Yb1 Yb1 45.099(19) 8 33_545 ?
Yb1 Yb1 Yb1 120.0 32 33_545 ?
Se3 Yb1 Yb2 89.52(4) 17 . ?
Se3 Yb1 Yb2 44.499(19) . . ?
Se6 Yb1 Yb2 45.38(2) . . ?
Se6 Yb1 Yb2 136.74(3) 32 . ?
Se5 Yb1 Yb2 89.20(4) 27 . ?
Se5 Yb1 Yb2 135.45(2) 8 . ?
Yb1 Yb1 Yb2 119.827(14) 32 . ?
Yb1 Yb1 Yb2 90.409(9) 33_545 . ?
Se3 Yb1 Yb2 44.499(19) 17 8 ?
Se3 Yb1 Yb2 89.52(4) . 8 ?
Se6 Yb1 Yb2 136.73(3) . 8 ?
Se6 Yb1 Yb2 45.38(2) 32 8 ?
Se5 Yb1 Yb2 135.45(2) 27 8 ?
Se5 Yb1 Yb2 89.20(4) 8 8 ?
Yb1 Yb1 Yb2 90.379(9) 32 8 ?
Yb1 Yb1 Yb2 119.797(14) 33_545 8 ?
Yb2 Yb1 Yb2 119.47(3) . 8 ?
Se3 Yb1 Yb5 132.65(3) 17 27 ?
Se3 Yb1 Yb5 44.094(18) . 27 ?
Se6 Yb1 Yb5 89.23(4) . 27 ?
Se6 Yb1 Yb5 90.85(4) 32 27 ?
Se5 Yb1 Yb5 45.52(2) 27 27 ?
Se5 Yb1 Yb5 137.74(3) 8 27 ?
Yb1 Yb1 Yb5 60.378(15) 32 27 ?
Yb1 Yb1 Yb5 121.513(16) 33_545 27 ?
Yb2 Yb1 Yb5 59.47(3) . 27 ?
Yb2 Yb1 Yb5 118.64(3) 8 27 ?
Se3 Yb1 Yb5 44.092(18) 17 8 ?
Se3 Yb1 Yb5 132.65(3) . 8 ?
Se6 Yb1 Yb5 90.86(4) . 8 ?
Se6 Yb1 Yb5 89.23(4) 32 8 ?
Se5 Yb1 Yb5 137.74(3) 27 8 ?
Se5 Yb1 Yb5 45.52(2) 8 8 ?
Yb1 Yb1 Yb5 121.513(16) 32 8 ?
Yb1 Yb1 Yb5 60.381(15) 33_545 8 ?
Yb2 Yb1 Yb5 118.64(3) . 8 ?
Yb2 Yb1 Yb5 59.47(3) 8 8 ?
Yb5 Yb1 Yb5 176.74(2) 27 8 ?
Se3 Mn1 Se3 88.57(4) 17 . ?
Se3 Mn1 Se6 92.24(4) 17 . ?
Se3 Mn1 Se6 89.86(3) . . ?
Se3 Mn1 Se6 89.87(3) 17 32 ?
Se3 Mn1 Se6 92.24(4) . 32 ?
Se6 Mn1 Se6 177.06(4) . 32 ?
Se3 Mn1 Se5 178.17(3) 17 27 ?
Se3 Mn1 Se5 89.60(3) . 27 ?
Se6 Mn1 Se5 87.80(4) . 27 ?
Se6 Mn1 Se5 90.16(3) 32 27 ?
Se3 Mn1 Se5 89.60(3) 17 8 ?
Se3 Mn1 Se5 178.17(3) . 8 ?
Se6 Mn1 Se5 90.17(3) . 8 ?
Se6 Mn1 Se5 87.80(4) 32 8 ?
Se5 Mn1 Se5 92.23(5) 27 8 ?
Se1 Yb2 Se1 179.39(3) . 12 ?
Se1 Yb2 Se3 89.47(3) . . ?
Se1 Yb2 Se3 90.11(3) 12 . ?
Se1 Yb2 Se3 90.11(3) . 12 ?
Se1 Yb2 Se3 89.47(3) 12 12 ?
Se3 Yb2 Se3 93.33(4) . 12 ?
Se1 Yb2 Se6 92.67(4) . . ?
Se1 Yb2 Se6 87.75(4) 12 . ?
Se3 Yb2 Se6 88.40(3) . . ?
Se3 Yb2 Se6 176.73(3) 12 . ?
Se1 Yb2 Se6 87.75(4) . 25 ?
Se1 Yb2 Se6 92.68(4) 12 25 ?
Se3 Yb2 Se6 176.73(3) . 25 ?
Se3 Yb2 Se6 88.40(3) 12 25 ?
Se6 Yb2 Se6 90.01(4) . 25 ?
Se1 Yb2 Yb5 45.475(19) . . ?
Se1 Yb2 Yb5 134.08(2) 12 . ?
Se3 Yb2 Yb5 89.69(2) . . ?
Se3 Yb2 Yb5 44.733(19) 12 . ?
Se6 Yb2 Yb5 138.13(3) . . ?
Se6 Yb2 Yb5 89.596(19) 25 . ?
Se1 Yb2 Yb5 134.08(2) . 27 ?
Se1 Yb2 Yb5 45.473(19) 12 27 ?
Se3 Yb2 Yb5 44.735(19) . 27 ?
Se3 Yb2 Yb5 89.69(2) 12 27 ?
Se6 Yb2 Yb5 89.596(19) . 27 ?
Se6 Yb2 Yb5 138.13(3) 25 27 ?
Yb5 Yb2 Yb5 117.124(18) . 27 ?
Se1 Yb2 Yb1 90.47(4) . . ?
Se1 Yb2 Yb1 89.53(4) 12 . ?
Se3 Yb2 Yb1 43.72(2) . . ?
Se3 Yb2 Yb1 137.04(3) 12 . ?
Se6 Yb2 Yb1 44.698(19) . . ?
Se6 Yb2 Yb1 134.55(2) 25 . ?
Yb5 Yb2 Yb1 119.943(18) . . ?
Yb5 Yb2 Yb1 60.511(15) 27 . ?
Se1 Yb2 Yb1 89.53(4) . 15_554 ?
Se1 Yb2 Yb1 90.47(4) 12 15_554 ?
Se3 Yb2 Yb1 137.04(3) . 15_554 ?
Se3 Yb2 Yb1 43.72(2) 12 15_554 ?
Se6 Yb2 Yb1 134.55(2) . 15_554 ?
Se6 Yb2 Yb1 44.697(19) 25 15_554 ?
Yb5 Yb2 Yb1 60.513(15) . 15_554 ?
Yb5 Yb2 Yb1 119.943(19) 27 15_554 ?
Yb1 Yb2 Yb1 179.243(18) . 15_554 ?
Se1 Yb2 Yb4 44.589(19) . . ?
Se1 Yb2 Yb4 134.98(2) 12 . ?
Se3 Yb2 Yb4 44.898(19) . . ?
Se3 Yb2 Yb4 91.39(4) 12 . ?
Se6 Yb2 Yb4 91.79(4) . . ?
Se6 Yb2 Yb4 132.34(3) 25 . ?
Yb5 Yb2 Yb4 59.241(16) . . ?
Yb5 Yb2 Yb4 89.516(11) 27 . ?
Yb1 Yb2 Yb4 60.72(3) . . ?
Yb1 Yb2 Yb4 119.71(3) 15_554 . ?
Se1 Yb2 Yb4 134.98(2) . 15_554 ?
Se1 Yb2 Yb4 44.587(19) 12 15_554 ?
Se3 Yb2 Yb4 91.40(4) . 15_554 ?
Se3 Yb2 Yb4 44.901(19) 12 15_554 ?
Se6 Yb2 Yb4 132.34(3) . 15_554 ?
Se6 Yb2 Yb4 91.79(4) 25 15_554 ?
Yb5 Yb2 Yb4 89.517(11) . 15_554 ?
Yb5 Yb2 Yb4 59.242(16) 27 15_554 ?
Yb1 Yb2 Yb4 119.71(3) . 15_554 ?
Yb1 Yb2 Yb4 60.72(3) 15_554 15_554 ?
Yb4 Yb2 Yb4 120.22(3) . 15_554 ?
Se1 Mn2 Se1 179.39(3) . 12 ?
Se1 Mn2 Se3 89.47(3) . . ?
Se1 Mn2 Se3 90.11(3) 12 . ?
Se1 Mn2 Se3 90.11(3) . 12 ?
Se1 Mn2 Se3 89.47(3) 12 12 ?
Se3 Mn2 Se3 93.33(4) . 12 ?
Se1 Mn2 Se6 92.67(4) . . ?
Se1 Mn2 Se6 87.75(4) 12 . ?
Se3 Mn2 Se6 88.40(3) . . ?
Se3 Mn2 Se6 176.73(3) 12 . ?
Se1 Mn2 Se6 87.75(4) . 25 ?
Se1 Mn2 Se6 92.68(4) 12 25 ?
Se3 Mn2 Se6 176.73(3) . 25 ?
Se3 Mn2 Se6 88.40(3) 12 25 ?
Se6 Mn2 Se6 90.01(4) . 25 ?
Se4 Yb3 Se1 93.16(4) . . ?
Se4 Yb3 Se1 93.16(4) . 24 ?
Se1 Yb3 Se1 92.77(4) . 24 ?
Se4 Yb3 Se6 178.36(4) . 25 ?
Se1 Yb3 Se6 87.97(3) . 25 ?
Se1 Yb3 Se6 87.97(3) 24 25 ?
Se4 Yb3 Se5 91.75(4) . . ?
Se1 Yb3 Se5 88.28(3) . . ?
Se1 Yb3 Se5 174.91(3) 24 . ?
Se6 Yb3 Se5 87.09(3) 25 . ?
Se4 Yb3 Se5 91.75(4) . 3 ?
Se1 Yb3 Se5 174.91(3) . 3 ?
Se1 Yb3 Se5 88.28(3) 24 3 ?
Se6 Yb3 Se5 87.09(3) 25 3 ?
Se5 Yb3 Se5 90.25(5) . 3 ?
Se4 Yb3 Yb3 44.76(3) . 2 ?
Se1 Yb3 Yb3 91.035(16) . 2 ?
Se1 Yb3 Yb3 137.90(2) 24 2 ?
Se6 Yb3 Yb3 134.08(2) 25 2 ?
Se5 Yb3 Yb3 46.99(2) . 2 ?
Se5 Yb3 Yb3 91.525(19) 3 2 ?
Se4 Yb3 Yb3 44.76(3) . 3 ?
Se1 Yb3 Yb3 137.90(2) . 3 ?
Se1 Yb3 Yb3 91.035(16) 24 3 ?
Se6 Yb3 Yb3 134.08(2) 25 3 ?
Se5 Yb3 Yb3 91.525(19) . 3 ?
Se5 Yb3 Yb3 47.00(2) 3 3 ?
Yb3 Yb3 Yb3 60.0 2 3 ?
Se4 Yb3 Yb2 136.41(3) . . ?
Se1 Yb3 Yb2 43.25(2) . . ?
Se1 Yb3 Yb2 89.56(2) 24 . ?
Se6 Yb3 Yb2 44.740(19) 25 . ?
Se5 Yb3 Yb2 87.786(19) . . ?
Se5 Yb3 Yb2 131.83(2) 3 . ?
Yb3 Yb3 Yb2 120.126(8) 2 . ?
Yb3 Yb3 Yb2 178.655(8) 3 . ?
Se4 Yb3 Yb2 136.41(3) . 25 ?
Se1 Yb3 Yb2 89.56(2) . 25 ?
Se1 Yb3 Yb2 43.25(2) 24 25 ?
Se6 Yb3 Yb2 44.740(19) 25 25 ?
Se5 Yb3 Yb2 131.83(2) . 25 ?
Se5 Yb3 Yb2 87.787(19) 3 25 ?
Yb3 Yb3 Yb2 178.655(8) 2 25 ?
Yb3 Yb3 Yb2 120.127(8) 3 25 ?
Yb2 Yb3 Yb2 59.711(16) . 25 ?
Se4 Yb3 Yb1 135.31(3) . 25 ?
Se1 Yb3 Yb1 131.47(2) . 25 ?
Se1 Yb3 Yb1 87.55(4) 24 25 ?
Se6 Yb3 Yb1 43.52(2) 25 25 ?
Se5 Yb3 Yb1 88.03(4) . 25 ?
Se5 Yb3 Yb1 43.578(19) 3 25 ?
Yb3 Yb3 Yb1 119.787(18) 2 25 ?
Yb3 Yb3 Yb1 90.566(8) 3 25 ?
Yb2 Yb3 Yb1 88.256(12) . 25 ?
Yb2 Yb3 Yb1 58.988(17) 25 25 ?
Se4 Yb3 Yb1 135.31(3) . 15_554 ?
Se1 Yb3 Yb1 87.55(4) . 15_554 ?
Se1 Yb3 Yb1 131.47(2) 24 15_554 ?
Se6 Yb3 Yb1 43.52(2) 25 15_554 ?
Se5 Yb3 Yb1 43.578(19) . 15_554 ?
Se5 Yb3 Yb1 88.03(4) 3 15_554 ?
Yb3 Yb3 Yb1 90.566(8) 2 15_554 ?
Yb3 Yb3 Yb1 119.787(18) 3 15_554 ?
Yb2 Yb3 Yb1 58.988(17) . 15_554 ?
Yb2 Yb3 Yb1 88.255(12) 25 15_554 ?
Yb1 Yb3 Yb1 58.27(3) 25 15_554 ?
Se4 Mn3 Se1 93.16(4) . . ?
Se4 Mn3 Se1 93.16(4) . 24 ?
Se1 Mn3 Se1 92.77(4) . 24 ?
Se4 Mn3 Se6 178.36(4) . 25 ?
Se1 Mn3 Se6 87.97(3) . 25 ?
Se1 Mn3 Se6 87.97(3) 24 25 ?
Se4 Mn3 Se5 91.75(4) . . ?
Se1 Mn3 Se5 88.28(3) . . ?
Se1 Mn3 Se5 174.91(3) 24 . ?
Se6 Mn3 Se5 87.09(3) 25 . ?
Se4 Mn3 Se5 91.75(4) . 3 ?
Se1 Mn3 Se5 174.91(3) . 3 ?
Se1 Mn3 Se5 88.28(3) 24 3 ?
Se6 Mn3 Se5 87.09(3) 25 3 ?
Se5 Mn3 Se5 90.25(5) . 3 ?
Se2 Yb4 Se2 91.88(4) 31 . ?
Se2 Yb4 Se1 90.54(4) 31 . ?
Se2 Yb4 Se1 90.95(4) . . ?
Se2 Yb4 Se1 90.96(4) 31 17 ?
Se2 Yb4 Se1 90.54(4) . 17 ?
Se1 Yb4 Se1 177.86(3) . 17 ?
Se2 Yb4 Se3 176.98(2) 31 17 ?
Se2 Yb4 Se3 91.02(3) . 17 ?
Se1 Yb4 Se3 90.26(3) . 17 ?
Se1 Yb4 Se3 88.18(3) 17 17 ?
Se2 Yb4 Se3 91.02(3) 31 . ?
Se2 Yb4 Se3 176.98(2) . . ?
Se1 Yb4 Se3 88.18(3) . . ?
Se1 Yb4 Se3 90.26(3) 17 . ?
Se3 Yb4 Se3 86.09(4) 17 . ?
Se2 Yb4 Yb4 45.939(19) 31 31 ?
Se2 Yb4 Yb4 45.937(19) . 31 ?
Se1 Yb4 Yb4 91.070(15) . 31 ?
Se1 Yb4 Yb4 91.072(15) 17 31 ?
Se3 Yb4 Yb4 136.96(2) 17 31 ?
Se3 Yb4 Yb4 136.95(2) . 31 ?
Se2 Yb4 Yb5 91.52(4) 31 31 ?
Se2 Yb4 Yb5 44.63(2) . 31 ?
Se1 Yb4 Yb5 135.57(2) . 31 ?
Se1 Yb4 Yb5 45.91(2) 17 31 ?
Se3 Yb4 Yb5 89.96(4) 17 31 ?
Se3 Yb4 Yb5 136.126(19) . 31 ?
Yb4 Yb4 Yb5 60.484(15) 31 31 ?
Se2 Yb4 Yb5 44.63(2) 31 . ?
Se2 Yb4 Yb5 91.51(4) . . ?
Se1 Yb4 Yb5 45.91(2) . . ?
Se1 Yb4 Yb5 135.58(2) 17 . ?
Se3 Yb4 Yb5 136.125(19) 17 . ?
Se3 Yb4 Yb5 89.96(4) . . ?
Yb4 Yb4 Yb5 60.482(15) 31 . ?
Yb5 Yb4 Yb5 120.97(3) 31 . ?
Se2 Yb4 Yb2 90.08(4) 31 . ?
Se2 Yb4 Yb2 134.72(2) . . ?
Se1 Yb4 Yb2 43.79(2) . . ?
Se1 Yb4 Yb2 134.67(2) 17 . ?
Se3 Yb4 Yb2 88.48(4) 17 . ?
Se3 Yb4 Yb2 44.410(18) . . ?
Yb4 Yb4 Yb2 120.458(14) 31 . ?
Yb5 Yb4 Yb2 178.296(10) 31 . ?
Yb5 Yb4 Yb2 60.00(3) . . ?
Se2 Yb4 Yb2 134.72(2) 31 8 ?
Se2 Yb4 Yb2 90.08(4) . 8 ?
Se1 Yb4 Yb2 134.67(2) . 8 ?
Se1 Yb4 Yb2 43.783(19) 17 8 ?
Se3 Yb4 Yb2 44.412(18) 17 8 ?
Se3 Yb4 Yb2 88.48(4) . 8 ?
Yb4 Yb4 Yb2 120.457(14) 31 8 ?
Yb5 Yb4 Yb2 59.99(3) 31 8 ?
Yb5 Yb4 Yb2 178.298(10) . 8 ?
Yb2 Yb4 Yb2 119.08(3) . 8 ?
Se2 Yb4 Yb1 134.061(19) 31 . ?
Se2 Yb4 Yb1 134.063(19) . . ?
Se1 Yb4 Yb1 88.930(15) . . ?
Se1 Yb4 Yb1 88.928(15) 17 . ?
Se3 Yb4 Yb1 43.04(2) 17 . ?
Se3 Yb4 Yb1 43.05(2) . . ?
Yb4 Yb4 Yb1 180.0 31 . ?
Yb5 Yb4 Yb1 119.516(15) 31 . ?
Yb5 Yb4 Yb1 119.518(15) . . ?
Yb2 Yb4 Yb1 59.542(14) . . ?
Yb2 Yb4 Yb1 59.543(14) 8 . ?
Se2 Yb5 Se3 94.18(3) 31 12 ?
Se2 Yb5 Se3 94.18(3) 31 26_455 ?
Se3 Yb5 Se3 92.10(4) 12 26_455 ?
Se2 Yb5 Se1 90.58(3) 31 23 ?
Se3 Yb5 Se1 175.03(3) 12 23 ?
Se3 Yb5 Se1 88.98(3) 26_455 23 ?
Se2 Yb5 Se1 90.58(3) 31 . ?
Se3 Yb5 Se1 88.98(3) 12 . ?
Se3 Yb5 Se1 175.03(3) 26_455 . ?
Se1 Yb5 Se1 89.54(4) 23 . ?
Se2 Yb5 Se5 177.06(3) 31 . ?
Se3 Yb5 Se5 87.86(3) 12 . ?
Se3 Yb5 Se5 87.86(3) 26_455 . ?
Se1 Yb5 Se5 87.33(3) 23 . ?
Se1 Yb5 Se5 87.33(3) . . ?
Se2 Yb5 Yb4 45.11(2) 31 . ?
Se3 Yb5 Yb4 92.76(4) 12 . ?
Se3 Yb5 Yb4 139.24(2) 26_455 . ?
Se1 Yb5 Yb4 89.59(4) 23 . ?
Se1 Yb5 Yb4 45.474(19) . . ?
Se5 Yb5 Yb4 132.74(2) . . ?
Se2 Yb5 Yb4 45.11(2) 31 31 ?
Se3 Yb5 Yb4 139.24(2) 12 31 ?
Se3 Yb5 Yb4 92.76(4) 26_455 31 ?
Se1 Yb5 Yb4 45.475(19) 23 31 ?
Se1 Yb5 Yb4 89.58(4) . 31 ?
Se5 Yb5 Yb4 132.74(2) . 31 ?
Yb4 Yb5 Yb4 59.03(3) . 31 ?
Se2 Yb5 Yb2 91.049(8) 31 . ?
Se3 Yb5 Yb2 44.846(19) 12 . ?
Se3 Yb5 Yb2 136.92(2) 26_455 . ?
Se1 Yb5 Yb2 133.75(2) 23 . ?
Se1 Yb5 Yb2 44.228(19) . . ?
Se5 Yb5 Yb2 88.899(8) . . ?
Yb4 Yb5 Yb2 60.763(15) . . ?
Yb4 Yb5 Yb2 119.777(18) 31 . ?
Se2 Yb5 Yb2 91.054(8) 31 26_455 ?
Se3 Yb5 Yb2 136.91(2) 12 26_455 ?
Se3 Yb5 Yb2 44.841(19) 26_455 26_455 ?
Se1 Yb5 Yb2 44.227(19) 23 26_455 ?
Se1 Yb5 Yb2 133.75(2) . 26_455 ?
Se5 Yb5 Yb2 88.899(8) . 26_455 ?
Yb4 Yb5 Yb2 119.777(18) . 26_455 ?
Yb4 Yb5 Yb2 60.763(15) 31 26_455 ?
Yb2 Yb5 Yb2 177.104(18) . 26_455 ?
Se2 Yb5 Yb1 137.60(2) 31 26_455 ?
Se3 Yb5 Yb1 89.17(4) 12 26_455 ?
Se3 Yb5 Yb1 43.43(2) 26_455 26_455 ?
Se1 Yb5 Yb1 88.28(4) 23 26_455 ?
Se1 Yb5 Yb1 131.78(2) . 26_455 ?
Se5 Yb5 Yb1 44.44(2) . 26_455 ?
Yb4 Yb5 Yb1 176.556(15) . 26_455 ?
Yb4 Yb5 Yb1 120.74(3) 31 26_455 ?
Yb2 Yb5 Yb1 119.246(17) . 26_455 ?
Yb2 Yb5 Yb1 60.019(15) 26_455 26_455 ?
Se2 Yb5 Yb1 137.60(2) 31 15_554 ?
Se3 Yb5 Yb1 43.43(2) 12 15_554 ?
Se3 Yb5 Yb1 89.17(4) 26_455 15_554 ?
Se1 Yb5 Yb1 131.78(2) 23 15_554 ?
Se1 Yb5 Yb1 88.28(4) . 15_554 ?
Se5 Yb5 Yb1 44.44(2) . 15_554 ?
Yb4 Yb5 Yb1 120.74(3) . 15_554 ?
Yb4 Yb5 Yb1 176.556(15) 31 15_554 ?
Yb2 Yb5 Yb1 60.020(15) . 15_554 ?
Yb2 Yb5 Yb1 119.245(17) 26_455 15_554 ?
Yb1 Yb5 Yb1 59.25(3) 26_455 15_554 ?
Mn2 Se1 Mn3 92.99(3) . . ?
Yb2 Se1 Yb3 92.99(3) . . ?
Mn2 Se1 Yb4 91.63(3) . . ?
Yb2 Se1 Yb4 91.63(3) . . ?
Mn3 Se1 Yb4 175.08(3) . . ?
Yb3 Se1 Yb4 175.08(3) . . ?
Mn2 Se1 Yb5 90.30(3) . . ?
Yb2 Se1 Yb5 90.30(3) . . ?
Mn3 Se1 Yb5 93.05(3) . . ?
Yb3 Se1 Yb5 93.05(3) . . ?
Yb4 Se1 Yb5 88.61(3) . . ?
Mn2 Se1 Rb1 128.14(3) . . ?
Yb2 Se1 Rb1 128.14(3) . . ?
Mn3 Se1 Rb1 86.86(4) . . ?
Yb3 Se1 Rb1 86.86(4) . . ?
Yb4 Se1 Rb1 88.96(4) . . ?
Yb5 Se1 Rb1 141.54(3) . . ?
Yb5 Se2 Yb4 90.27(3) 31 31 ?
Yb5 Se2 Yb4 90.26(3) 31 . ?
Yb4 Se2 Yb4 88.12(4) 31 . ?
Yb5 Se2 Rb1 133.44(3) 31 . ?
Yb4 Se2 Rb1 135.04(4) 31 . ?
Yb4 Se2 Rb1 82.63(2) . . ?
Yb5 Se2 Rb1 133.44(3) 31 2 ?
Yb4 Se2 Rb1 82.63(2) 31 2 ?
Yb4 Se2 Rb1 135.04(4) . 2 ?
Rb1 Se2 Rb1 73.87(5) . 2 ?
Yb5 Se2 Rb1 79.60(4) 31 21_556 ?
Yb4 Se2 Rb1 135.04(2) 31 21_556 ?
Yb4 Se2 Rb1 135.04(2) . 21_556 ?
Rb1 Se2 Rb1 73.94(4) . 21_556 ?
Rb1 Se2 Rb1 73.94(4) 2 21_556 ?
Mn1 Se3 Yb5 92.48(3) . 27 ?
Yb1 Se3 Yb5 92.48(3) . 27 ?
Yb1 Se3 Yb2 91.78(3) . . ?
Yb5 Se3 Yb2 90.42(3) 27 . ?
Mn1 Se3 Mn2 91.78(3) . . ?
Yb5 Se3 Mn2 90.42(3) 27 . ?
Mn1 Se3 Yb4 92.67(3) . . ?
Yb1 Se3 Yb4 92.67(3) . . ?
Yb5 Se3 Yb4 174.70(3) 27 . ?
Yb2 Se3 Yb4 90.69(3) . . ?
Mn2 Se3 Yb4 90.69(3) . . ?
Mn1 Se3 Rb1 128.92(3) . 32 ?
Yb1 Se3 Rb1 128.92(3) . 32 ?
Yb5 Se3 Rb1 86.79(3) 27 32 ?
Yb2 Se3 Rb1 139.27(4) . 32 ?
Mn2 Se3 Rb1 139.27(4) . 32 ?
Yb4 Se3 Rb1 88.98(3) . 32 ?
Mn3 Se4 Mn3 90.48(5) 3 2 ?
Yb3 Se4 Yb3 90.48(5) 3 2 ?
Yb3 Se4 Yb3 90.48(5) 3 . ?
Yb3 Se4 Yb3 90.48(5) 2 . ?
Mn3 Se4 Mn3 90.48(5) 3 . ?
Mn3 Se4 Mn3 90.48(5) 2 . ?
Mn3 Se4 Rb1 134.169(19) 3 . ?
Yb3 Se4 Rb1 134.169(19) 3 . ?
Mn3 Se4 Rb1 134.169(19) 2 . ?
Yb3 Se4 Rb1 134.169(19) 2 . ?
Yb3 Se4 Rb1 81.03(4) . . ?
Mn3 Se4 Rb1 81.03(4) . . ?
Mn3 Se4 Rb1 134.169(19) 3 2 ?
Yb3 Se4 Rb1 134.169(19) 3 2 ?
Mn3 Se4 Rb1 81.03(4) 2 2 ?
Yb3 Se4 Rb1 81.03(4) 2 2 ?
Yb3 Se4 Rb1 134.169(19) . 2 ?
Mn3 Se4 Rb1 134.169(19) . 2 ?
Rb1 Se4 Rb1 73.79(5) . 2 ?
Mn3 Se4 Rb1 81.03(4) 3 3 ?
Yb3 Se4 Rb1 81.03(4) 3 3 ?
Mn3 Se4 Rb1 134.168(19) 2 3 ?
Yb3 Se4 Rb1 134.168(19) 2 3 ?
Yb3 Se4 Rb1 134.169(19) . 3 ?
Mn3 Se4 Rb1 134.169(19) . 3 ?
Rb1 Se4 Rb1 73.79(5) . 3 ?
Rb1 Se4 Rb1 73.79(5) 2 3 ?
Mn1 Se5 Mn1 89.81(4) 26_455 15_554 ?
Yb1 Se5 Yb1 89.81(4) 26_455 15_554 ?
Yb1 Se5 Yb3 177.70(3) 26_455 . ?
Yb1 Se5 Yb3 92.08(3) 15_554 . ?
Mn1 Se5 Mn3 177.70(3) 26_455 . ?
Mn1 Se5 Mn3 92.08(3) 15_554 . ?
Mn1 Se5 Mn3 92.08(3) 26_455 2 ?
Mn1 Se5 Mn3 177.70(3) 15_554 2 ?
Mn3 Se5 Mn3 86.01(4) . 2 ?
Yb1 Se5 Yb3 92.08(3) 26_455 2 ?
Yb1 Se5 Yb3 177.70(3) 15_554 2 ?
Yb3 Se5 Yb3 86.01(4) . 2 ?
Mn1 Se5 Yb5 90.04(3) 26_455 . ?
Yb1 Se5 Yb5 90.04(3) 26_455 . ?
Mn1 Se5 Yb5 90.04(3) 15_554 . ?
Yb1 Se5 Yb5 90.04(3) 15_554 . ?
Yb3 Se5 Yb5 91.28(3) . . ?
Mn3 Se5 Yb5 91.28(3) . . ?
Mn3 Se5 Yb5 91.27(3) 2 . ?
Yb3 Se5 Yb5 91.27(3) 2 . ?
Yb3 Se6 Yb1 93.03(4) 25 . ?
Mn3 Se6 Mn1 93.03(4) 25 . ?
Mn3 Se6 Mn1 93.03(4) 25 33_545 ?
Mn1 Se6 Mn1 89.85(4) . 33_545 ?
Yb3 Se6 Yb1 93.03(4) 25 33_545 ?
Yb1 Se6 Yb1 89.85(4) . 33_545 ?
Yb3 Se6 Yb2 91.25(4) 25 . ?
Yb1 Se6 Yb2 89.92(3) . . ?
Yb1 Se6 Yb2 175.72(4) 33_545 . ?
Mn3 Se6 Mn2 91.25(4) 25 . ?
Mn1 Se6 Mn2 89.92(3) . . ?
Mn1 Se6 Mn2 175.72(4) 33_545 . ?
Yb3 Se6 Yb2 91.25(4) 25 25 ?
Yb1 Se6 Yb2 175.72(4) . 25 ?
Yb1 Se6 Yb2 89.92(3) 33_545 25 ?
Yb2 Se6 Yb2 89.99(4) . 25 ?
Mn3 Se6 Mn2 91.25(4) 25 25 ?
Mn1 Se6 Mn2 175.72(4) . 25 ?
Mn1 Se6 Mn2 89.92(3) 33_545 25 ?
Mn2 Se6 Mn2 89.99(4) . 25 ?
Cl1 Rb1 Se3 128.87(4) . 17 ?
Cl1 Rb1 Se3 128.87(4) . 33_545 ?
Se3 Rb1 Se3 67.13(3) 17 33_545 ?
Cl1 Rb1 Se1 128.83(4) . . ?
Se3 Rb1 Se1 66.42(3) 17 . ?
Se3 Rb1 Se1 102.30(4) 33_545 . ?
Cl1 Rb1 Se1 128.83(4) . 24 ?
Se3 Rb1 Se1 102.30(4) 17 24 ?
Se3 Rb1 Se1 66.42(3) 33_545 24 ?
Se1 Rb1 Se1 67.34(5) . 24 ?
Cl1 Rb1 Se2 81.44(2) . . ?
Se3 Rb1 Se2 63.157(15) 17 . ?
Se3 Rb1 Se2 129.93(4) 33_545 . ?
Se1 Rb1 Se2 62.83(3) . . ?
Se1 Rb1 Se2 129.78(4) 24 . ?
Cl1 Rb1 Se2 81.44(2) . 3 ?
Se3 Rb1 Se2 129.93(4) 17 3 ?
Se3 Rb1 Se2 63.156(15) 33_545 3 ?
Se1 Rb1 Se2 129.78(4) . 3 ?
Se1 Rb1 Se2 62.83(3) 24 3 ?
Se2 Rb1 Se2 162.87(5) . 3 ?
Cl1 Rb1 Se4 81.64(5) . . ?
Se3 Rb1 Se4 129.32(4) 17 . ?
Se3 Rb1 Se4 129.32(4) 33_545 . ?
Se1 Rb1 Se4 63.24(4) . . ?
Se1 Rb1 Se4 63.24(4) 24 . ?
Se2 Rb1 Se4 88.58(3) . . ?
Se2 Rb1 Se4 88.58(3) 3 . ?
Cl1 Rb1 Se2 80.76(4) . 20_556 ?
Se3 Rb1 Se2 63.88(3) 17 20_556 ?
Se3 Rb1 Se2 63.88(3) 33_545 20_556 ?
Se1 Rb1 Se2 129.85(4) . 20_556 ?
Se1 Rb1 Se2 129.85(4) 24 20_556 ?
Se2 Rb1 Se2 88.81(3) . 20_556 ?
Se2 Rb1 Se2 88.81(3) 3 20_556 ?
Se4 Rb1 Se2 162.39(5) . 20_556 ?
Cl1 Rb1 Yb5 118.35(5) . 8 ?
Se3 Rb1 Yb5 38.700(18) 17 8 ?
Se3 Rb1 Yb5 38.703(18) 33_545 8 ?
Se1 Rb1 Yb5 100.59(4) . 8 ?
Se1 Rb1 Yb5 100.60(4) 24 8 ?
Se2 Rb1 Yb5 94.21(2) . 8 ?
Se2 Rb1 Yb5 94.21(2) 3 8 ?
Se4 Rb1 Yb5 160.01(4) . 8 ?
Se2 Rb1 Yb5 37.59(2) 20_556 8 ?
Cl1 Rb1 Yb3 118.79(4) . . ?
Se3 Rb1 Yb3 100.26(3) 17 . ?
Se3 Rb1 Yb3 100.26(3) 33_545 . ?
Se1 Rb1 Yb3 38.60(3) . . ?
Se1 Rb1 Yb3 38.60(3) 24 . ?
Se2 Rb1 Yb3 93.96(3) . . ?
Se2 Rb1 Yb3 93.95(3) 3 . ?
Se4 Rb1 Yb3 37.16(3) . . ?
Se2 Rb1 Yb3 160.45(4) 20_556 . ?
Yb5 Rb1 Yb3 122.86(3) 8 . ?
Cl1 Rb1 Yb4 118.753(17) . . ?
Se3 Rb1 Yb4 38.196(14) 17 . ?
Se3 Rb1 Yb4 100.57(3) 33_545 . ?
Se1 Rb1 Yb4 37.966(14) . . ?
Se1 Rb1 Yb4 100.59(4) 24 . ?
Se2 Rb1 Yb4 37.316(15) . . ?
Se2 Rb1 Yb4 159.81(4) 3 . ?
Se4 Rb1 Yb4 93.94(3) . . ?
Se2 Rb1 Yb4 94.50(3) 20_556 . ?
Yb5 Rb1 Yb4 76.86(2) 8 . ?
Yb3 Rb1 Yb4 76.54(2) . . ?
Rb1 Cl1 Rb1 180.00(4) 21_556 3 ?
Rb1 Cl1 Rb1 89.63(4) 21_556 20_556 ?
Rb1 Cl1 Rb1 90.37(4) 3 20_556 ?
Rb1 Cl1 Rb1 90.37(4) 21_556 2 ?
Rb1 Cl1 Rb1 89.63(4) 3 2 ?
Rb1 Cl1 Rb1 180.00(4) 20_556 2 ?
Rb1 Cl1 Rb1 89.63(4) 21_556 19_556 ?
Rb1 Cl1 Rb1 90.37(4) 3 19_556 ?
Rb1 Cl1 Rb1 89.63(4) 20_556 19_556 ?
Rb1 Cl1 Rb1 90.37(4) 2 19_556 ?
Rb1 Cl1 Rb1 90.37(4) 21_556 . ?
Rb1 Cl1 Rb1 89.63(4) 3 . ?
Rb1 Cl1 Rb1 90.37(4) 20_556 . ?
Rb1 Cl1 Rb1 89.63(4) 2 . ?
Rb1 Cl1 Rb1 180.00(4) 19_556 . ?

loop_
_geom_bond_atom_site_label_1
_geom_bond_atom_site_label_2
_geom_bond_distance
_geom_bond_site_symmetry_2
_geom_bond_publ_flag
Yb1 Se3 2.7537(12) 17 ?
Yb1 Se3 2.7538(12) . ?
Yb1 Se6 2.8012(11) . ?
Yb1 Se6 2.8011(11) 32 ?
Yb1 Se5 2.8022(12) 27 ?
Yb1 Se5 2.8022(12) 8 ?
Yb1 Yb1 3.9561(16) 32 ?
Yb1 Yb1 3.9563(16) 33_545 ?
Yb1 Yb2 3.9825(14) . ?
Yb1 Yb2 3.9826(14) 8 ?
Yb1 Yb5 4.0020(14) 27 ?
Yb1 Yb5 4.0021(14) 8 ?
Mn1 Se3 2.7537(12) 17 ?
Mn1 Se3 2.7538(12) . ?
Mn1 Se6 2.8012(11) . ?
Mn1 Se6 2.8011(11) 32 ?
Mn1 Se5 2.8022(12) 27 ?
Mn1 Se5 2.8022(12) 8 ?
Yb2 Se1 2.7623(11) . ?
Yb2 Se1 2.7622(11) 12 ?
Yb2 Se3 2.7927(11) . ?
Yb2 Se3 2.7928(11) 12 ?
Yb2 Se6 2.8348(11) . ?
Yb2 Se6 2.8348(11) 25 ?
Yb2 Yb5 3.9602(14) . ?
Yb2 Yb5 3.9602(14) 27 ?
Yb2 Yb1 3.9825(14) 15_554 ?
Yb2 Yb4 3.9904(14) . ?
Yb2 Yb4 3.9905(14) 15_554 ?
Mn2 Se1 2.7623(11) . ?
Mn2 Se1 2.7622(11) 12 ?
Mn2 Se3 2.7927(11) . ?
Mn2 Se3 2.7928(11) 12 ?
Mn2 Se6 2.8348(11) . ?
Mn2 Se6 2.8348(11) 25 ?
Yb3 Se4 2.7294(14) . ?
Yb3 Se1 2.7888(11) . ?
Yb3 Se1 2.7888(11) 24 ?
Yb3 Se6 2.7979(14) 25 ?
Yb3 Se5 2.8414(11) . ?
Yb3 Se5 2.8415(11) 3 ?
Yb3 Yb3 3.8761(17) 2 ?
Yb3 Yb3 3.8761(17) 3 ?
Yb3 Yb2 4.0263(15) 25 ?
Yb3 Yb1 4.0624(15) 25 ?
Yb3 Yb1 4.0625(15) 15_554 ?
Mn3 Se4 2.7294(14) . ?
Mn3 Se1 2.7888(11) . ?
Mn3 Se1 2.7888(11) 24 ?
Mn3 Se6 2.7979(14) 25 ?
Mn3 Se5 2.8414(11) . ?
Mn3 Se5 2.8415(11) 3 ?
Yb4 Se2 2.7839(11) 31 ?
Yb4 Se2 2.7840(11) . ?
Yb4 Se1 2.8025(11) . ?
Yb4 Se1 2.8024(11) 17 ?
Yb4 Se3 2.8168(11) 17 ?
Yb4 Se3 2.8168(11) . ?
Yb4 Yb4 3.8722(16) 31 ?
Yb4 Yb5 3.9295(14) 31 ?
Yb4 Yb5 3.9297(14) . ?
Yb4 Yb2 3.9905(14) 8 ?
Yb5 Se2 2.7606(13) 31 ?
Yb5 Se3 2.7872(11) 12 ?
Yb5 Se3 2.7875(11) 26_455 ?
Yb5 Se1 2.8234(11) 23 ?
Yb5 Se1 2.8234(11) . ?
Yb5 Se5 2.8554(13) . ?
Yb5 Yb4 3.9296(14) 31 ?
Yb5 Yb2 3.9603(14) 26_455 ?
Yb5 Yb1 4.0020(14) 26_455 ?
Yb5 Yb1 4.0021(14) 15_554 ?
Se1 Rb1 3.6416(19) . ?
Se2 Yb5 2.7606(13) 31 ?
Se2 Yb4 2.7840(11) 31 ?
Se2 Rb1 3.9794(16) . ?
Se2 Rb1 3.9793(16) 2 ?
Se2 Rb1 4.025(2) 21_556 ?
Se3 Yb5 2.7873(11) 27 ?
Se3 Rb1 3.630(2) 32 ?
Se4 Mn3 2.7293(14) 3 ?
Se4 Yb3 2.7293(14) 3 ?
Se4 Mn3 2.7293(14) 2 ?
Se4 Yb3 2.7293(14) 2 ?
Se4 Rb1 3.983(2) . ?
Se4 Rb1 3.983(2) 2 ?
Se4 Rb1 3.983(2) 3 ?
Se5 Mn1 2.8023(12) 26_455 ?
Se5 Yb1 2.8023(12) 26_455 ?
Se5 Mn1 2.8023(12) 15_554 ?
Se5 Yb1 2.8023(12) 15_554 ?
Se5 Mn3 2.8415(11) 2 ?
Se5 Yb3 2.8415(11) 2 ?
Se6 Mn3 2.7980(14) 25 ?
Se6 Yb3 2.7980(14) 25 ?
Se6 Mn1 2.8012(11) 33_545 ?
Se6 Yb1 2.8012(11) 33_545 ?
Se6 Yb2 2.8348(11) 25 ?
Se6 Mn2 2.8348(11) 25 ?
Rb1 Cl1 3.3929(17) . ?
Rb1 Se3 3.630(2) 17 ?
Rb1 Se3 3.630(2) 33_545 ?
Rb1 Se1 3.6417(19) 24 ?
Rb1 Se2 3.9793(16) 3 ?
Rb1 Se2 4.025(2) 20_556 ?
Rb1 Yb5 4.451(2) 8 ?
Cl1 Rb1 3.3929(17) 21_556 ?
Cl1 Rb1 3.3929(17) 3 ?
Cl1 Rb1 3.3929(17) 20_556 ?
Cl1 Rb1 3.3929(17) 2 ?
Cl1 Rb1 3.3929(17) 19_556 ?
